data_4332738
loop_
_publ_author_name
'Gu, Zhi-Guo'
'Yang, Qiao-Fang'
'Liu, Wei'
'Song, You'
'Li, Yi-Zhi'
'Zuo, Jing-Lin'
'You, Xiao-Zeng'

_publ_section_title
;
 Cyano-Bridged Pentanuclear FeIII3MII2(M = Ni, Co, Fe) Clusters:&#x00A0;
 Synthesis, Structures, and Magnetic Properties
;
_journal_issue 22
_journal_name_full 'Inorganic Chemistry'
_journal_page_first 8895
_journal_page_last 8901
_journal_paper_doi 10.1021/ic060772h
_journal_volume 45
_journal_year 2006
_chemical_formula_sum 'C68 H104 B4 F4 Fe5 N39 O15'
_chemical_formula_weight 2106.39
_chemical_name_systematic
; 
 ? 
;
_space_group_IT_number 165
_symmetry_cell_setting trigonal
_symmetry_space_group_name_Hall '-P 3 2"c'
_symmetry_space_group_name_H-M 'P -3 c 1'
_atom_sites_solution_hydrogens geom
_atom_sites_solution_primary direct
_atom_sites_solution_secondary difmap
_audit_creation_method SHELXL-97
_cell_angle_alpha 90.00
_cell_angle_beta 90.00
_cell_angle_gamma 120.00
_cell_formula_units_Z 4
_cell_length_a 18.0622(19)
_cell_length_b 18.0622(19)
_cell_length_c 45.948(10)
_cell_measurement_reflns_used 1345
_cell_measurement_temperature 293(2)
_cell_measurement_theta_max 26.1
_cell_measurement_theta_min 2.1
_cell_volume 12982(3)
_computing_cell_refinement SMART
_computing_data_collection 'SMART (Bruker, 2000)'
_computing_data_reduction 'SAINT (Bruker, 2000)'
_computing_molecular_graphics SHELXTL
_computing_publication_material SHELXTL
_computing_structure_refinement SHELXTL
_computing_structure_solution 'SHELXTL (Bruker, 2000)'
_diffrn_ambient_temperature 173(2)
_diffrn_measured_fraction_theta_full 0.998
_diffrn_measured_fraction_theta_max 0.998
_diffrn_radiation_monochromator graphite
_diffrn_radiation_source 'fine-focus sealed tube'
_diffrn_radiation_type MoK\a
_diffrn_radiation_wavelength 0.71073
_diffrn_reflns_av_R_equivalents 0.0683
_diffrn_reflns_av_sigmaI/netI 0.0832
_diffrn_reflns_limit_h_max 21
_diffrn_reflns_limit_h_min -22
_diffrn_reflns_limit_k_max 20
_diffrn_reflns_limit_k_min -22
_diffrn_reflns_limit_l_max 55
_diffrn_reflns_limit_l_min -56
_diffrn_reflns_number 67359
_diffrn_reflns_theta_full 26.00
_diffrn_reflns_theta_max 26.00
_diffrn_reflns_theta_min 1.57
_exptl_absorpt_coefficient_mu 0.610
_exptl_absorpt_correction_T_max 0.87
_exptl_absorpt_correction_T_min 0.85
_exptl_absorpt_correction_type multi-scan
_exptl_absorpt_process_details 'SADABS, Bruker(2000)'
_exptl_crystal_colour 'black red'
_exptl_crystal_density_diffrn 1.078
_exptl_crystal_density_method 'not measured'
_exptl_crystal_description block
_exptl_crystal_F_000 4364
_exptl_crystal_size_max 0.30
_exptl_crystal_size_mid 0.22
_exptl_crystal_size_min 0.23
_refine_diff_density_max 0.635
_refine_diff_density_min -0.558
_refine_diff_density_rms 0.051
_refine_ls_extinction_method none
_refine_ls_goodness_of_fit_ref 1.021
_refine_ls_hydrogen_treatment constr
_refine_ls_matrix_type fullcycle
_refine_ls_number_parameters 460
_refine_ls_number_reflns 8512
_refine_ls_number_restraints 0
_refine_ls_restrained_S_all 1.021
_refine_ls_R_factor_all 0.0970
_refine_ls_R_factor_gt 0.0586
_refine_ls_shift/su_max 0.000
_refine_ls_shift/su_mean 0.000
_refine_ls_structure_factor_coef Fsqd
_refine_ls_weighting_details 'calc w=1/[\s^2^(Fo^2^)+(0.05P)^2^+0.99P] where P=(Fo^2^+2Fc^2^)/3'
_refine_ls_weighting_scheme calc
_refine_ls_wR_factor_gt 0.1106
_refine_ls_wR_factor_ref 0.1174
_reflns_number_gt 5541
_reflns_number_total 8512
_reflns_threshold_expression >2sigma(I)
_cod_data_source_file ic060772hsup2.cif
_cod_data_source_block 1
_cod_depositor_comments
;
The following automatic conversions were performed:
'__exptl_crystal_description' tag replaced with
'_exptl_crystal_description'.

Automatic conversion script
Id: cif_correct_tags 1440 2010-10-19 06:21:57Z saulius 

The following automatic conversions were performed:

'_symmetry_cell_setting' value 'Trigonal' changed to 'trigonal'
according to /home/saulius/struct/CIF-dictionaries/cif_core.dic
dictionary named 'cif_core.dic' version 2.4.2 from 2011-04-26.

Automatic conversion script
Id: cif_fix_values 1891 2012-01-12 08:04:46Z andrius 
;
_cod_original_sg_symbol_Hall -P32"c
_cod_original_sg_symbol_H-M P-3c1
_cod_database_code 4332738

loop_
_symmetry_equiv_pos_as_xyz
'x, y, z'
'-y, x-y, z'
'-x+y, -x, z'
'y, x, -z+1/2'
'x-y, -y, -z+1/2'
'-x, -x+y, -z+1/2'
'-x, -y, -z'
'y, -x+y, -z'
'x-y, x, -z'
'-y, -x, z-1/2'
'-x+y, y, z-1/2'
'x, x-y, z-1/2'

loop_
_atom_site_label
_atom_site_type_symbol
_atom_site_fract_x
_atom_site_fract_y
_atom_site_fract_z
_atom_site_U_iso_or_equiv
_atom_site_adp_type
_atom_site_occupancy
_atom_site_symmetry_multiplicity
_atom_site_calc_flag
_atom_site_refinement_flags
B1 B 0.3589(2) 0.2986(2) 0.14984(7) 0.0360(8) Uani 1 1 d .
H1A H 0.3439 0.2387 0.1475 0.043 Uiso 1 1 calc R
B2 B 0.3333 0.6667 0.40901(12) 0.0325(12) Uani 1 3 d S
C1 C 0.44800(18) 0.3304(2) 0.10803(6) 0.0370(7) Uani 1 1 d .
H1 H 0.4396 0.2760 0.1045 0.044 Uiso 1 1 calc R
C2 C 0.50100(17) 0.39795(17) 0.09296(6) 0.0332(6) Uani 1 1 d .
H2 H 0.5361 0.4002 0.0778 0.040 Uiso 1 1 calc R
C3 C 0.49377(18) 0.46849(18) 0.10484(6) 0.0342(6) Uani 1 1 d .
H3 H 0.5201 0.5248 0.0984 0.041 Uiso 1 1 calc R
C4 C 0.19070(18) 0.25222(19) 0.15164(6) 0.0359(7) Uani 1 1 d .
H4 H 0.1664 0.1935 0.1491 0.043 Uiso 1 1 calc R
C5 C 0.14560(19) 0.29938(18) 0.15325(6) 0.0379(7) Uani 1 1 d .
H5 H 0.0868 0.2773 0.1529 0.046 Uiso 1 1 calc R
C6 C 0.20943(18) 0.3856(2) 0.15546(6) 0.0369(7) Uani 1 1 d .
H6 H 0.2002 0.4318 0.1557 0.044 Uiso 1 1 calc R
C7 C 0.42154(18) 0.3048(2) 0.20399(6) 0.0402(7) Uani 1 1 d .
H7 H 0.4130 0.2495 0.2044 0.048 Uiso 1 1 calc R
C8 C 0.46262(18) 0.36953(19) 0.22514(7) 0.0388(7) Uani 1 1 d .
H8 H 0.4814 0.3626 0.2432 0.047 Uiso 1 1 calc R
C9 C 0.47064(19) 0.4470(2) 0.21429(7) 0.0418(7) Uani 1 1 d .
H9 H 0.4973 0.5008 0.2229 0.050 Uiso 1 1 calc R
C10 C 0.3794(2) 0.5522(2) 0.13103(7) 0.0455(8) Uani 1 1 d .
C11 C 0.37571(17) 0.54773(19) 0.18796(7) 0.0377(7) Uani 1 1 d .
C12 C 0.51834(18) 0.57613(18) 0.16038(6) 0.0340(6) Uani 1 1 d .
C13 C 0.29364(19) 0.8066(2) 0.05838(7) 0.0427(7) Uani 1 1 d .
C14 C 0.31783(19) 0.8503(2) 0.03019(7) 0.0425(7) Uani 1 1 d .
H14 H 0.3343 0.9071 0.0265 0.051 Uiso 1 1 calc R
C15 C 0.31143(17) 0.79224(18) 0.01102(6) 0.0328(6) Uani 1 1 d .
C16 C 0.2717(2) 0.8336(2) 0.08599(7) 0.0466(8) Uani 1 1 d .
H16A H 0.2292 0.7843 0.0963 0.070 Uiso 1 1 d R
H16B H 0.2499 0.8712 0.0818 0.070 Uiso 1 1 d R
H16C H 0.3221 0.8630 0.0978 0.070 Uiso 1 1 d R
C17 C 0.31177(19) 0.7894(2) -0.02208(6) 0.0378(7) Uani 1 1 d .
H17A H 0.2541 0.7562 -0.0291 0.057 Uiso 1 1 calc R
H17B H 0.3444 0.7637 -0.0284 0.057 Uiso 1 1 calc R
H17C H 0.3370 0.8464 -0.0296 0.057 Uiso 1 1 calc R
C18 C 0.3333 0.6667 0.01701(12) 0.0408(12) Uani 1 3 d S
H18 H 0.3333 0.6667 -0.0043 0.049 Uiso 1 3 calc SR
C19 C 0.50898(19) 0.6886(2) 0.25973(6) 0.0455(8) Uani 1 1 d .
C20 C 0.53423(19) 0.67647(17) 0.28865(6) 0.0363(7) Uani 1 1 d .
H20 H 0.5843 0.6770 0.2938 0.044 Uiso 1 1 calc R
C21 C 0.4688(2) 0.6642(2) 0.30655(7) 0.0439(7) Uani 1 1 d .
C22 C 0.55637(19) 0.7095(2) 0.23109(7) 0.0428(7) Uani 1 1 d .
H22A H 0.5177 0.7015 0.2155 0.064 Uiso 1 1 calc R
H22B H 0.5794 0.6723 0.2283 0.064 Uiso 1 1 calc R
H22C H 0.6021 0.7678 0.2313 0.064 Uiso 1 1 calc R
C23 C 0.4573(2) 0.6411(2) 0.33938(7) 0.0423(7) Uani 1 1 d .
H23A H 0.4265 0.6655 0.3485 0.063 Uiso 1 1 calc R
H23B H 0.5124 0.6635 0.3484 0.063 Uiso 1 1 calc R
H23C H 0.4258 0.5801 0.3416 0.063 Uiso 1 1 calc R
C24 C 0.3333 0.6667 0.29983(11) 0.0365(11) Uani 1 3 d S
H24 H 0.3333 0.6667 0.3212 0.044 Uiso 1 3 calc SR
F1 F 0.3333 0.6667 0.38221(6) 0.0368(6) Uani 1 3 d S
F2 F 0.41910(10) 0.68480(10) 0.41822(4) 0.0382(4) Uani 1 1 d .
Fe1 Fe 0.40359(3) 0.48804(3) 0.158592(9) 0.03659(12) Uani 1 1 d .
Fe2 Fe 0.3333 0.6667 0.088323(15) 0.03161(16) Uani 1 3 d S
Fe3 Fe 0.3333 0.6667 0.230236(15) 0.03465(17) Uani 1 3 d S
N1 N 0.40751(15) 0.34742(15) 0.12879(5) 0.0350(6) Uani 1 1 d .
N2 N 0.43647(15) 0.43068(16) 0.12878(6) 0.0406(6) Uani 1 1 d .
N3 N 0.27495(16) 0.30966(18) 0.15455(5) 0.0433(6) Uani 1 1 d .
N4 N 0.28610(16) 0.39056(17) 0.15715(5) 0.0401(6) Uani 1 1 d .
N5 N 0.39894(16) 0.33886(19) 0.18428(5) 0.0451(7) Uani 1 1 d .
N6 N 0.42876(15) 0.42254(17) 0.18760(5) 0.0406(6) Uani 1 1 d .
N7 N 0.36434(16) 0.58788(17) 0.11348(6) 0.0409(6) Uani 1 1 d .
N8 N 0.35647(16) 0.58235(16) 0.20451(6) 0.0383(6) Uani 1 1 d .
N9 N 0.58980(15) 0.62950(17) 0.16202(5) 0.0408(6) Uani 1 1 d .
N10 N 0.30654(16) 0.74364(17) 0.05634(6) 0.0430(6) Uani 1 1 d .
N11 N 0.31729(16) 0.73393(18) 0.02710(5) 0.0417(6) Uani 1 1 d .
N12 N 0.43348(17) 0.68670(18) 0.26156(6) 0.0457(6) Uani 1 1 d .
N13 N 0.41288(18) 0.67293(18) 0.29036(6) 0.0482(7) Uani 1 1 d .
O1 O 1.0000 1.0000 0.22902(9) 0.0429(9) Uani 1 3 d S
H1C H 1.0012 0.9595 0.2200 0.051 Uiso 0.33 1 d PR
H1E H 0.9780 1.0255 0.2200 0.051 Uiso 0.33 1 d PR
O2 O 1.0000 0.0000 0.15915(8) 0.0500(10) Uani 1 3 d S
H2C H 1.0134 0.0494 0.1529 0.060 Uiso 0.33 1 d PR
H2A H 0.9506 -0.0365 0.1530 0.060 Uiso 0.33 1 d PR
O3 O 0.2318(3) 0.0911(3) 0.21064(11) 0.0467(14) Uani 0.40 1 d P
H3B H 0.2537 0.1151 0.2268 0.056 Uiso 0.40 1 d PR
H3C H 0.1808 0.0816 0.2096 0.056 Uiso 0.40 1 d PR
O4 O 0.2478(3) 0.0645(3) 0.15657(11) 0.0451(13) Uani 0.40 1 d P
H4B H 0.2326 0.0933 0.1460 0.054 Uiso 0.40 1 d PR
H4C H 0.2997 0.0798 0.1531 0.054 Uiso 0.40 1 d PR
O5 O 0.2324(3) 0.0720(3) 0.08880(12) 0.0436(13) Uani 0.40 1 d P
H5D H 0.2368 0.0700 0.1072 0.052 Uiso 0.40 1 d PR
H5C H 0.2581 0.1238 0.0833 0.052 Uiso 0.40 1 d PR
O6 O 0.2057(3) 0.2388(3) 0.08324(11) 0.0447(13) Uani 0.40 1 d P
H6D H 0.2126 0.1957 0.0847 0.054 Uiso 0.40 1 d PR
H6C H 0.2488 0.2824 0.0904 0.054 Uiso 0.40 1 d PR
O7 O 0.2211(3) 0.0593(3) 0.04877(11) 0.0447(13) Uani 0.40 1 d P
H7B H 0.2698 0.0649 0.0525 0.054 Uiso 0.40 1 d PR
H7C H 0.1821 0.0119 0.0556 0.054 Uiso 0.40 1 d PR
O8 O 0.0000 0.0000 0.08552(8) 0.0479(9) Uani 1 3 d S
H8D H 0.0498 0.0173 0.0795 0.058 Uiso 0.34 1 d PR
H8B H 0.0077 0.0127 0.1035 0.058 Uiso 0.34 1 d PR
O9 O 0.0473(3) 0.7984(3) 0.23556(11) 0.0437(13) Uani 0.40 1 d P
H9C H 0.0595 0.8369 0.2228 0.052 Uiso 0.40 1 d PR
H9B H 0.0857 0.8169 0.2486 0.052 Uiso 0.40 1 d PR
O10 O 0.0495(3) 0.7851(2) 0.02763(8) 0.0444(13) Uani 0.40 1 d P
H10D H 0.0494 0.7863 0.0461 0.053 Uiso 0.40 1 d PR
H10C H 0.0038 0.7418 0.0216 0.053 Uiso 0.40 1 d PR
O11 O 0.0731(3) 0.5884(2) 0.01963(8) 0.0506(15) Uani 0.40 1 d PR
H11D H 0.1027 0.5680 0.0266 0.061 Uiso 0.40 1 d PR
H11C H 0.0903 0.6379 0.0267 0.061 Uiso 0.40 1 d PR
O12 O 0.6503(3) 0.5816(3) 0.05394(10) 0.0410(12) Uani 0.40 1 d P
H12D H 0.6040 0.5822 0.0512 0.049 Uiso 0.40 1 d PR
H12C H 0.6451 0.5353 0.0473 0.049 Uiso 0.40 1 d PR
O13 O 0.9470(3) 0.8949(3) 0.02360(11) 0.0417(12) Uani 0.40 1 d P
H13B H 0.9447 0.9053 0.0057 0.050 Uiso 0.40 1 d PR
H13C H 0.9492 0.9352 0.0338 0.050 Uiso 0.40 1 d PR

loop_
_atom_site_aniso_label
_atom_site_aniso_U_11
_atom_site_aniso_U_22
_atom_site_aniso_U_33
_atom_site_aniso_U_23
_atom_site_aniso_U_13
_atom_site_aniso_U_12
B1 0.0423(18) 0.0337(17) 0.0348(18) 0.0262(14) 0.0095(14) 0.0212(15)
B2 0.0324(18) 0.0324(18) 0.033(3) 0.000 0.000 0.0162(9)
C1 0.0364(16) 0.0410(17) 0.0382(17) 0.0154(13) 0.0135(13) 0.0227(14)
C2 0.0318(15) 0.0327(15) 0.0348(16) -0.0032(12) 0.0132(12) 0.0160(12)
C3 0.0399(16) 0.0365(15) 0.0312(15) -0.0047(12) 0.0001(12) 0.0229(14)
C4 0.0373(16) 0.0418(17) 0.0333(16) 0.0030(13) -0.0129(12) 0.0233(14)
C5 0.0417(17) 0.0386(16) 0.0321(16) -0.0028(12) -0.0146(13) 0.0191(14)
C6 0.0340(16) 0.0457(18) 0.0331(15) 0.0076(13) 0.0057(12) 0.0214(14)
C7 0.0305(15) 0.0562(19) 0.0320(17) -0.0124(14) -0.0123(12) 0.0203(14)
C8 0.0331(16) 0.0378(16) 0.0463(18) -0.0096(13) 0.0070(13) 0.0183(13)
C9 0.0363(17) 0.0449(18) 0.0468(18) -0.0095(15) -0.0151(14) 0.0222(15)
C10 0.0504(19) 0.069(2) 0.0273(16) -0.0024(15) 0.0002(13) 0.0370(17)
C11 0.0312(15) 0.0411(16) 0.0327(16) -0.0054(13) -0.0177(12) 0.0118(13)
C12 0.0310(15) 0.0412(16) 0.0334(16) -0.0021(12) -0.0022(12) 0.0208(13)
C13 0.0368(17) 0.0471(18) 0.0471(19) 0.0061(15) -0.0039(14) 0.0231(15)
C14 0.0393(17) 0.0397(17) 0.0479(19) -0.0080(14) -0.0139(14) 0.0195(14)
C15 0.0307(15) 0.0322(14) 0.0319(16) -0.0100(12) -0.0116(12) 0.0130(13)
C16 0.0369(17) 0.062(2) 0.0346(17) -0.0044(15) -0.0021(13) 0.0199(16)
C17 0.0396(17) 0.0475(17) 0.0275(16) -0.0231(13) -0.0151(12) 0.0227(14)
C18 0.0419(18) 0.0419(18) 0.039(3) 0.000 0.000 0.0209(9)
C19 0.0308(16) 0.071(2) 0.0305(17) 0.0057(15) 0.0120(13) 0.0220(16)
C20 0.0376(16) 0.0276(14) 0.0439(18) 0.0087(12) -0.0071(13) 0.0165(13)
C21 0.0389(17) 0.0485(19) 0.048(2) 0.0098(14) 0.0032(14) 0.0249(15)
C22 0.0354(16) 0.0517(19) 0.0446(19) 0.0042(14) 0.0033(13) 0.0242(15)
C23 0.0397(17) 0.0425(18) 0.0473(19) 0.0053(14) 0.0040(14) 0.0226(15)
C24 0.0394(17) 0.0394(17) 0.031(3) 0.000 0.000 0.0197(9)
F1 0.0386(10) 0.0386(10) 0.0331(15) 0.000 0.000 0.0193(5)
F2 0.0342(9) 0.0384(9) 0.0331(9) 0.0194(7) 0.0062(7) 0.0115(7)
Fe1 0.0395(2) 0.0432(3) 0.0300(2) 0.00186(18) 0.00259(18) 0.0229(2)
Fe2 0.0315(2) 0.0315(2) 0.0318(4) 0.000 0.000 0.01577(11)
Fe3 0.0372(2) 0.0372(2) 0.0296(4) 0.000 0.000 0.01858(12)
N1 0.0361(13) 0.0428(15) 0.0322(14) 0.0063(10) 0.0097(10) 0.0242(12)
N2 0.0321(13) 0.0407(15) 0.0442(16) 0.0136(11) 0.0063(11) 0.0147(12)
N3 0.0438(15) 0.0651(18) 0.0371(15) 0.0185(13) 0.0067(12) 0.0392(14)
N4 0.0460(15) 0.0486(15) 0.0346(14) -0.0061(12) 0.0030(11) 0.0303(13)
N5 0.0482(15) 0.073(2) 0.0346(15) -0.0169(13) -0.0038(11) 0.0459(15)
N6 0.0342(14) 0.0518(16) 0.0357(14) -0.0018(12) -0.0062(10) 0.0214(13)
N7 0.0432(14) 0.0510(16) 0.0337(14) -0.0019(11) -0.0028(11) 0.0274(13)
N8 0.0424(14) 0.0399(14) 0.0368(15) -0.0031(11) -0.0026(11) 0.0237(12)
N9 0.0331(13) 0.0549(16) 0.0306(14) -0.0127(11) -0.0053(10) 0.0191(12)
N10 0.0326(13) 0.0586(16) 0.0351(15) -0.0081(12) -0.0132(11) 0.0208(12)
N11 0.0371(14) 0.0630(17) 0.0281(14) -0.0031(12) -0.0046(11) 0.0273(13)
N12 0.0481(16) 0.0609(17) 0.0306(15) -0.0019(12) -0.0010(12) 0.0291(14)
N13 0.0498(16) 0.0591(17) 0.0424(17) 0.0014(13) -0.0020(13) 0.0322(14)
O1 0.0347(12) 0.0347(12) 0.059(2) 0.000 0.000 0.0174(6)
O2 0.0564(15) 0.0564(15) 0.037(2) 0.000 0.000 0.0282(8)
O3 0.031(3) 0.047(3) 0.035(3) 0.008(2) -0.012(2) 0.000(2)
O4 0.041(3) 0.047(3) 0.035(3) 0.001(2) -0.003(2) 0.013(3)
O5 0.043(3) 0.051(3) 0.039(3) 0.003(3) -0.003(2) 0.026(3)
O6 0.049(3) 0.042(3) 0.032(3) 0.001(2) 0.002(2) 0.014(3)
O7 0.042(3) 0.047(3) 0.034(3) 0.003(2) -0.001(2) 0.014(2)
O8 0.0557(15) 0.0557(15) 0.032(2) 0.000 0.000 0.0279(7)
O9 0.050(3) 0.042(3) 0.032(3) 0.003(2) -0.005(2) 0.017(3)
O10 0.056(3) 0.034(3) 0.036(3) -0.002(2) -0.015(3) 0.017(3)
O11 0.081(4) 0.038(3) 0.034(3) 0.012(2) 0.019(3) 0.031(3)
O12 0.046(3) 0.040(3) 0.025(3) 0.005(2) -0.010(2) 0.012(2)
O13 0.048(3) 0.042(3) 0.030(3) 0.002(2) 0.000(2) 0.019(3)

loop_
_atom_type_symbol
_atom_type_description
_atom_type_scat_dispersion_real
_atom_type_scat_dispersion_imag
_atom_type_scat_source
C C 0.0033 0.0016 'International Tables Vol C Tables 4.2.6.8 and 6.1.1.4'
H H 0.0000 0.0000 'International Tables Vol C Tables 4.2.6.8 and 6.1.1.4'
B B 0.0013 0.0007 'International Tables Vol C Tables 4.2.6.8 and 6.1.1.4'
N N 0.0061 0.0033 'International Tables Vol C Tables 4.2.6.8 and 6.1.1.4'
O O 0.0106 0.0060 'International Tables Vol C Tables 4.2.6.8 and 6.1.1.4'
F F 0.0171 0.0103 'International Tables Vol C Tables 4.2.6.8 and 6.1.1.4'
Fe Fe 0.3463 0.8444 'International Tables Vol C Tables 4.2.6.8 and 6.1.1.4'

loop_
_geom_angle_atom_site_label_1
_geom_angle_atom_site_label_2
_geom_angle_atom_site_label_3
_geom_angle
_geom_angle_site_symmetry_1
_geom_angle_site_symmetry_3
N1 B1 N3 111.40(19) . .
N1 B1 N5 113.1(2) . .
N3 B1 N5 92.56(18) . .
N1 B1 H1A 112.8 . .
N3 B1 H1A 112.8 . .
N5 B1 H1A 112.8 . .
F1 B2 F2 106.7(2) . 2_665
F1 B2 F2 106.7(2) . 3_565
F2 B2 F2 112.14(19) 2_665 3_565
F1 B2 F2 106.7(2) . .
F2 B2 F2 112.14(19) 2_665 .
F2 B2 F2 112.14(19) 3_565 .
C2 C1 N1 113.3(3) . .
C2 C1 H1 123.4 . .
N1 C1 H1 123.4 . .
C1 C2 C3 105.9(3) . .
C1 C2 H2 127.0 . .
C3 C2 H2 127.0 . .
N2 C3 C2 103.4(2) . .
N2 C3 H3 128.3 . .
C2 C3 H3 128.3 . .
N3 C4 C5 107.0(2) . .
N3 C4 H4 126.5 . .
C5 C4 H4 126.5 . .
C6 C5 C4 105.4(3) . .
C6 C5 H5 127.3 . .
C4 C5 H5 127.3 . .
N4 C6 C5 109.0(2) . .
N4 C6 H6 125.5 . .
C5 C6 H6 125.5 . .
N5 C7 C8 104.6(3) . .
N5 C7 H7 127.7 . .
C8 C7 H7 127.7 . .
C7 C8 C9 109.1(3) . .
C7 C8 H8 125.5 . .
C9 C8 H8 125.5 . .
N6 C9 C8 103.0(2) . .
N6 C9 H9 128.5 . .
C8 C9 H9 128.5 . .
N7 C10 Fe1 176.7(3) . .
N8 C11 Fe1 177.1(2) . .
N9 C12 Fe1 178.3(2) . .
N10 C13 C14 106.1(3) . .
N10 C13 C16 123.7(3) . .
C14 C13 C16 129.5(3) . .
C15 C14 C13 106.0(3) . .
C15 C14 H14 127.0 . .
C13 C14 H14 127.0 . .
C14 C15 N11 104.2(2) . .
C14 C15 C17 133.5(3) . .
N11 C15 C17 121.6(2) . .
C13 C16 H16A 109.7 . .
C13 C16 H16B 109.4 . .
H16A C16 H16B 109.5 . .
C13 C16 H16C 109.3 . .
H16A C16 H16C 109.5 . .
H16B C16 H16C 109.5 . .
C15 C17 H17A 109.5 . .
C15 C17 H17B 109.5 . .
H17A C17 H17B 109.5 . .
C15 C17 H17C 109.5 . .
H17A C17 H17C 109.5 . .
H17B C17 H17C 109.5 . .
N11 C18 N11 110.4(2) . 2_665
N11 C18 N11 110.4(2) . 3_565
N11 C18 N11 110.4(2) 2_665 3_565
N11 C18 H18 108.5 . .
N11 C18 H18 108.5 2_665 .
N11 C18 H18 108.5 3_565 .
N12 C19 C20 109.1(2) . .
N12 C19 C22 120.0(3) . .
C20 C19 C22 130.6(3) . .
C21 C20 C19 105.2(3) . .
C21 C20 H20 127.4 . .
C19 C20 H20 127.4 . .
N13 C21 C20 107.0(3) . .
N13 C21 C23 124.8(3) . .
C20 C21 C23 128.2(3) . .
C19 C22 H22A 109.5 . .
C19 C22 H22B 109.5 . .
H22A C22 H22B 109.5 . .
C19 C22 H22C 109.5 . .
H22A C22 H22C 109.5 . .
H22B C22 H22C 109.5 . .
C21 C23 H23A 109.5 . .
C21 C23 H23B 109.5 . .
H23A C23 H23B 109.5 . .
C21 C23 H23C 109.5 . .
H23A C23 H23C 109.5 . .
H23B C23 H23C 109.5 . .
N13 C24 N13 111.40(18) 2_665 3_565
N13 C24 N13 111.40(18) 2_665 .
N13 C24 N13 111.40(18) 3_565 .
N13 C24 H24 107.5 2_665 .
N13 C24 H24 107.5 3_565 .
N13 C24 H24 107.5 . .
C12 Fe1 C10 90.30(13) . .
C12 Fe1 C11 88.97(12) . .
C10 Fe1 C11 85.56(13) . .
C12 Fe1 N4 176.29(8) . .
C10 Fe1 N4 92.82(10) . .
C11 Fe1 N4 93.27(8) . .
C12 Fe1 N2 88.91(9) . .
C10 Fe1 N2 94.48(9) . .
C11 Fe1 N2 177.88(8) . .
N4 Fe1 N2 88.85(10) . .
C12 Fe1 N6 89.48(9) . .
C10 Fe1 N6 179.23(10) . .
C11 Fe1 N6 93.71(9) . .
N4 Fe1 N6 87.43(11) . .
N2 Fe1 N6 86.25(11) . .
N7 Fe2 N7 92.97(10) 3_565 2_665
N7 Fe2 N7 92.97(10) 3_565 .
N7 Fe2 N7 92.97(10) 2_665 .
N7 Fe2 N10 93.33(10) 3_565 .
N7 Fe2 N10 91.69(10) 2_665 .
N7 Fe2 N10 171.96(10) . .
N7 Fe2 N10 91.69(10) 3_565 2_665
N7 Fe2 N10 171.96(10) 2_665 2_665
N7 Fe2 N10 93.33(10) . 2_665
N10 Fe2 N10 81.50(11) . 2_665
N7 Fe2 N10 171.96(10) 3_565 3_565
N7 Fe2 N10 93.33(10) 2_665 3_565
N7 Fe2 N10 91.69(10) . 3_565
N10 Fe2 N10 81.50(11) . 3_565
N10 Fe2 N10 81.50(11) 2_665 3_565
N8 Fe3 N8 92.12(10) 3_565 2_665
N8 Fe3 N8 92.12(10) 3_565 .
N8 Fe3 N8 92.12(10) 2_665 .
N8 Fe3 N12 93.37(10) 3_565 2_665
N8 Fe3 N12 92.38(10) 2_665 2_665
N8 Fe3 N12 172.75(10) . 2_665
N8 Fe3 N12 92.38(10) 3_565 3_565
N8 Fe3 N12 172.75(10) 2_665 3_565
N8 Fe3 N12 93.37(10) . 3_565
N12 Fe3 N12 81.69(11) 2_665 3_565
N8 Fe3 N12 172.75(10) 3_565 .
N8 Fe3 N12 93.37(10) 2_665 .
N8 Fe3 N12 92.38(10) . .
N12 Fe3 N12 81.69(11) 2_665 .
N12 Fe3 N12 81.69(11) 3_565 .
B1 N1 N2 121.2(2) . .
B1 N1 C1 129.6(2) . .
N2 N1 C1 108.18(19) . .
N1 N2 C3 108.9(2) . .
N1 N2 Fe1 122.91(18) . .
C3 N2 Fe1 128.17(15) . .
C4 N3 N4 109.52(19) . .
C4 N3 B1 130.3(2) . .
N4 N3 B1 119.2(2) . .
C6 N4 N3 108.9(2) . .
C6 N4 Fe1 132.53(17) . .
N3 N4 Fe1 118.20(18) . .
C7 N5 N6 114.9(2) . .
C7 N5 B1 127.69(19) . .
N6 N5 B1 115.2(2) . .
N5 N6 C9 107.9(2) . .
N5 N6 Fe1 121.07(19) . .
C9 N6 Fe1 130.85(17) . .
C10 N7 Fe2 168.4(2) . .
C11 N8 Fe3 169.4(2) . .
C13 N10 N11 106.6(2) . .
C13 N10 Fe2 134.43(17) . .
N11 N10 Fe2 118.2(2) . .
C15 N11 N10 111.5(2) . .
C15 N11 C18 127.5(2) . .
N10 N11 C18 120.9(2) . .
C19 N12 N13 104.2(2) . .
C19 N12 Fe3 134.61(17) . .
N13 N12 Fe3 118.62(19) . .
C21 N13 N12 114.3(2) . .
C21 N13 C24 127.3(2) . .
N12 N13 C24 118.4(2) . .
H1C O1 H1E 116.6 . .
H2C O2 H2A 109.8 . .
H3B O3 H3C 109.5 . .
H4B O4 H4C 109.5 . .
H5D O5 H5C 109.5 . .
H6D O6 H6C 109.5 . .
H7B O7 H7C 109.5 . .
H8D O8 H8B 102.6 . .
H9C O9 H9B 109.8 . .
H10D O10 H10C 109.5 . .
H11D O11 H11C 109.5 . .
H12D O12 H12C 109.5 . .
H13B O13 H13C 109.5 . .

loop_
_geom_bond_atom_site_label_1
_geom_bond_atom_site_label_2
_geom_bond_distance
_geom_bond_site_symmetry_2
B1 N1 1.307(3) .
B1 N3 1.641(3) .
B1 N5 1.741(4) .
B1 H1A 0.9800 .
B2 F1 1.232(6) .
B2 F2 1.4761(17) 2_665
B2 F2 1.4761(17) 3_565
B2 F2 1.4761(17) .
C1 C2 1.310(4) .
C1 N1 1.328(3) .
C1 H1 0.9300 .
C2 C3 1.451(4) .
C2 H2 0.9300 .
C3 N2 1.429(3) .
C3 H3 0.9300 .
C4 N3 1.353(3) .
C4 C5 1.445(4) .
C4 H4 0.9300 .
C5 C6 1.403(4) .
C5 H5 0.9300 .
C6 N4 1.344(3) .
C6 H6 0.9300 .
C7 N5 1.272(3) .
C7 C8 1.413(4) .
C7 H7 0.9300 .
C8 C9 1.423(4) .
C8 H8 0.9300 .
C9 N6 1.392(3) .
C9 H9 0.9300 .
C10 N7 1.146(3) .
C10 Fe1 1.909(3) .
C11 N8 1.143(3) .
C11 Fe1 1.944(3) .
C12 N9 1.165(3) .
C12 Fe1 1.881(3) .
C13 N10 1.273(3) .
C13 C14 1.465(4) .
C13 C16 1.482(4) .
C14 C15 1.329(4) .
C14 H14 0.9300 .
C15 N11 1.333(3) .
C15 C17 1.522(4) .
C16 H16A 0.9600 .
C16 H16B 0.9600 .
C16 H16C 0.9600 .
C17 H17A 0.9600 .
C17 H17B 0.9600 .
C17 H17C 0.9600 .
C18 N11 1.458(3) .
C18 N11 1.458(3) 2_665
C18 N11 1.458(3) 3_565
C18 H18 0.9800 .
C19 N12 1.349(3) .
C19 C20 1.457(4) .
C19 C22 1.511(4) .
C20 C21 1.365(4) .
C20 H20 0.9300 .
C21 N13 1.325(3) .
C21 C23 1.551(4) .
C22 H22A 0.9600 .
C22 H22B 0.9600 .
C22 H22C 0.9600 .
C23 H23A 0.9600 .
C23 H23B 0.9600 .
C23 H23C 0.9600 .
C24 N13 1.451(3) 2_665
C24 N13 1.451(3) 3_565
C24 N13 1.451(3) .
C24 H24 0.9800 .
Fe1 N4 1.968(3) .
Fe1 N2 1.979(3) .
Fe1 N6 1.980(3) .
Fe2 N7 2.115(3) 3_565
Fe2 N7 2.115(3) 2_665
Fe2 N7 2.115(3) .
Fe2 N10 2.236(3) .
Fe2 N10 2.236(3) 2_665
Fe2 N10 2.236(3) 3_565
Fe3 N8 2.128(2) 3_565
Fe3 N8 2.128(2) 2_665
Fe3 N8 2.128(2) .
Fe3 N12 2.195(3) 2_665
Fe3 N12 2.195(3) 3_565
Fe3 N12 2.195(3) .
N1 N2 1.322(3) .
N3 N4 1.377(4) .
N5 N6 1.335(4) .
N10 N11 1.381(4) .
N12 N13 1.364(4) .
O1 H1C 0.8501 .
O1 H1E 0.8502 .
O2 H2C 0.8500 .
O2 H2A 0.8500 .
O3 H3B 0.8498 .
O3 H3C 0.8500 .
O4 H4B 0.8502 .
O4 H4C 0.8499 .
O5 H5D 0.8502 .
O5 H5C 0.8501 .
O6 H6D 0.8500 .
O6 H6C 0.8499 .
O7 H7B 0.8500 .
O7 H7C 0.8500 .
O8 H8D 0.8367 .
O8 H8B 0.8500 .
O9 H9C 0.8502 .
O9 H9B 0.8500 .
O10 H10D 0.8499 .
O10 H10C 0.8501 .
O11 H11D 0.8500 .
O11 H11C 0.8501 .
O12 H12D 0.8500 .
O12 H12C 0.8500 .
O13 H13B 0.8501 .
O13 H13C 0.8499 .

loop_
_geom_hbond_atom_site_label_D
_geom_hbond_atom_site_label_H
_geom_hbond_atom_site_label_A
_geom_hbond_distance_DH
_geom_hbond_distance_HA
_geom_hbond_distance_DA
_geom_hbond_angle_DHA
_geom_hbond_site_symmetry_A
O5 H5D O4 0.85 2.28 3.135(7) 179.7 .
O6 H6D O5 0.85 2.44 3.291(8) 179.9 .
O3 H3B O9 0.85 2.36 3.095(8) 144.6 5_665
O8 H8B O2 0.85 2.56 3.383(5) 161.9 1_455
O9 H9B O3 0.85 2.37 3.095(8) 144.0 5_565
O13 H13B O13 0.85 1.98 2.721(9) 145.8 8_565
O13 H13B O13 0.85 2.16 2.721(9) 123.1 9_655
O13 H13C O13 0.85 2.19 2.847(9) 133.9 3_675
O13 H13C O8 0.85 2.60 3.286(6) 138.1 1_665
